data_1526156
loop_
_publ_author_name
'Oberti, R.'
'Ottolini, L.'
'Parodi, G.C.'
'della Ventura, G.'

_publ_section_title
;
 On the symmetry and crystal chemistry of britholite: new structural and
 microanalytical data
;
_journal_name_full 'American Mineralogist'
_journal_page_first 1066
_journal_page_last 1075
_journal_volume 86
_journal_year 2001
_chemical_formula_sum 'Ca2.01 Ce3.378 F1.47 H0.53 La2.959 Na0.98 Nd0.429 O24.53 P0.75 Pr0.204 Si5.07'
_chemical_name_systematic
;
Na0.98 Ca2.01 (La2.959 Ce3.378 Nd0.429 Pr0.204) (Si5.07 P0.75) O24 ((O H)0.53 
F1.47)
;
_space_group_IT_number 173
_symmetry_space_group_name_Hall 'P 6c'
_symmetry_space_group_name_H-M 'P 63'
_cell_angle_alpha 90
_cell_angle_beta 90
_cell_angle_gamma 120
_cell_formula_units_Z 1
_cell_length_a 9.682
_cell_length_b 9.682
_cell_length_c 7.066
_cell_volume 573.633
_citation_journal_id_ASTM AMMIAY
_cod_data_source_file Oberti_AMMIAY_2001_1018.cif
_cod_data_source_block H0.53Ca2.01Ce3.378F1.47La2.959Na0.98Nd0.429O24.53P0.75Pr0.204Si5.07
_cod_original_cell_volume 573.6334
_cod_original_formula_sum
;
H0.53 Ca2.01 Ce3.378 F1.47 La2.959 Na0.98 Nd0.429 O24.53 P0.75 Pr0.204 Si5.07
;
_cod_database_code 1526156

loop_
_symmetry_equiv_pos_as_xyz
x,y,z
x-y,x,z+1/2
-y,x-y,z
-x,-y,z+1/2
-x+y,-x,z
y,-x+y,z+1/2

loop_
_atom_site_label
_atom_site_type_symbol
_atom_site_fract_x
_atom_site_fract_y
_atom_site_fract_z
_atom_site_occupancy
_atom_site_U_iso_or_equiv
Pr1 Pr+3 0.3333 0.6667 -0.0039 0.022 0.0
O1 O-2 0.3246 0.4868 0.2589 1 0.0
O5 O-2 0 0 0.1771 0.265 0.0
Na2 Na+1 0.6667 0.3333 0.006 0.245 0.0
Nd3 Nd+3 0.2364 -0.0133 0.25 0.041 0.0
O3 O-2 0.312 0.2445 0.4174 1 0.0
Pr2 Pr+3 0.6667 0.3333 0.006 0.022 0.0
O2 O-2 0.5929 0.4693 0.2439 1 0.0
O4 O-2 0.365 0.265 0.0633 1 0.0
Ce2 Ce+3 0.6667 0.3333 0.006 0.366 0.0
Ce3 Ce+3 0.2364 -0.0133 0.25 0.319 0.0
Si1 Si+4 0.4007 0.3728 0.2564 0.845 0.0
Ce1 Ce+3 0.3333 0.6667 -0.0039 0.366 0.0
Nd2 Nd+3 0.6667 0.3333 0.006 0.046 0.0
La3 La+3 0.2364 -0.0133 0.25 0.279 0.0
P1 P+5 0.4007 0.3728 0.2564 0.125 0.0
Pr3 Pr+3 0.2364 -0.0133 0.25 0.019 0.0
La2 La+3 0.6667 0.3333 0.006 0.321 0.0
La1 La+3 0.3333 0.6667 -0.0039 0.321 0.0
Na1 Na+1 0.3333 0.6667 -0.0039 0.245 0.0
Ca1 Ca+2 0.2364 -0.0133 0.25 0.335 0.0
Nd1 Nd+3 0.3333 0.6667 -0.0039 0.046 0.0
F1 F-1 0 0 0.1771 0.735 0.0
